data_8107601
loop_
_publ_author_name
'Gruenewald-Lueke, Antje'
'Grosskreuz, Isabel'
'Gies, Hermann'
'Marler, Bernd'

_publ_section_title
;
 The structure of RUB-1, (C8H16N)6[B6Si48O108], a boron containing
 levyne-type zeolite, occluding N-methyl-quinuclidinium in the cage-like
 pores
;
_journal_issue 5
_journal_name_full 'Zeitschrift f\"ur Kristallographie - New Crystal Structures'
_journal_page_first 923
_journal_page_last 925
_journal_paper_doi 10.1515/ncrs-2023-0279
_journal_volume 238
_journal_year 2023
_chemical_formula_moiety 'B6 O108 Si48 C48 H96 N6'
_chemical_formula_structural '(C8H16N)6 [B6Si48O108]'
_chemical_formula_sum 'C48 H96 B6 N6 O108 Si48'
_chemical_formula_weight 3898.22
_chemical_name_common RUB-1
_space_group_IT_number 166
_space_group_name_Hall '-R 3 2"'
_space_group_name_H-M_alt 'R -3 m :H'
_symmetry_cell_setting trigonal
_symmetry_space_group_name_Hall '-R 3 2"'
_symmetry_space_group_name_H-M 'R -3 m :H'
_cell_angle_alpha 90.0000
_cell_angle_beta 90.0000
_cell_angle_gamma 120.000
_cell_formula_units_Z 1
_cell_length_a 12.8892(1)
_cell_length_b 12.8892(1)
_cell_length_c 22.3058(2)
_cell_measurement_temperature 293
_cell_volume 3209.23(5)
_computing_structure_refinement FULLPROF
_diffrn_ambient_temperature 293
_diffrn_detector BRAUN
_diffrn_detector_area_resol_mean 6?theta
_diffrn_detector_type 'Position sensitive detector'
_diffrn_measurement_device_type 'Siemens D5000'
_diffrn_measurement_method 'Debye-Scherrer Geometry'
_diffrn_radiation_monochromator 'Ge (111)'
_diffrn_radiation_type 'Cu K\a'
_diffrn_source 'X-ray tube'
_diffrn_source_target Cu
_exptl_crystal_density_diffrn 2.02(2)
_pd_char_colour colourless
_pd_char_particle_morphology isometric
_pd_instr_location ' ?'
_pd_meas_2theta_range_inc 0.007756
_pd_meas_2theta_range_max 97.98511
_pd_meas_2theta_range_min 8.04654
_pd_meas_number_of_points 11597
_pd_meas_scan_method cont
_pd_proc_2theta_range_inc 0.007756
_pd_proc_2theta_range_max 97.9767
_pd_proc_2theta_range_min 8.0381
_pd_proc_ls_background_function 'Linear interpolation between bgrd. points'
_pd_proc_ls_pref_orient_corr none
_pd_proc_ls_profile_function 'Thompson-Cox-Hastings pseudo-Voigt function'
_pd_proc_ls_prof_R_factor 1.6227
_pd_proc_ls_prof_wR_expected 1.3367
_pd_proc_ls_prof_wR_factor 2.2590
_pd_proc_wavelength 1.540600
_pd_spec_mounting ' ?'
_pd_spec_mount_mode transmission
_pd_spec_shape isometric
_refine_ls_goodness_of_fit_all 1.6901
_refine_ls_number_parameters 26
_refine_ls_number_reflns 466
_refine_ls_number_restraints 30
_refine_ls_R_I_factor 4.1003
_cod_data_source_file suppl_j_ncrs-2023-0279_suppl_001.cif
_cod_data_source_block RUB-1
_cod_depositor_comments
;
The following automatic conversions were performed:

data item '_symmetry_cell_setting' value 'Trigonal' was changed to
'trigonal' in accordance with the built-in table derived from the CIF
Core dictionary named 'cif_core.dic' version 2.4.5 last updated on
2014-11-21.

Automatic conversion script
Id: cif_fix_values 8738 2021-04-28 16:35:53Z antanas 
;
_cod_original_cell_volume 3209.23(4)
_cod_original_sg_symbol_H-M 'R -3 m'
_cod_original_formula_sum 'B6 O108 Si48 C48 H96 N6'
_cod_database_code 8107601
_pd_proc_ls_prof_cr_factor 10.1552
_pd_proc_ls_prof_cwr_factor 7.4999
_pd_proc_ls_prof_cwr_expected 4.4376
_pd_proc_ls_prof_chi2 2.8563
_pd_proc_ls_prof_echi2 2.8811

loop_
_symmetry_equiv_pos_as_xyz
x,y,z
-y,x-y,z
-x+y,-x,z
-y,-x,z
-x+y,y,z
x,x-y,z
-x,-y,-z
y,-x+y,-z
x-y,x,-z
y,x,-z
x-y,-y,-z
-x,-x+y,-z
x+2/3,y+1/3,z+1/3
-y+2/3,x-y+1/3,z+1/3
-x+y+2/3,-x+1/3,z+1/3
-y+2/3,-x+1/3,z+1/3
-x+y+2/3,y+1/3,z+1/3
x+2/3,x-y+1/3,z+1/3
-x+2/3,-y+1/3,-z+1/3
y+2/3,-x+y+1/3,-z+1/3
x-y+2/3,x+1/3,-z+1/3
y+2/3,x+1/3,-z+1/3
x-y+2/3,-y+1/3,-z+1/3
-x+2/3,-x+y+1/3,-z+1/3
x+1/3,y+2/3,z+2/3
-y+1/3,x-y+2/3,z+2/3
-x+y+1/3,-x+2/3,z+2/3
-y+1/3,-x+2/3,z+2/3
-x+y+1/3,y+2/3,z+2/3
x+1/3,x-y+2/3,z+2/3
-x+1/3,-y+2/3,-z+2/3
y+1/3,-x+y+2/3,-z+2/3
x-y+1/3,x+2/3,-z+2/3
y+1/3,x+2/3,-z+2/3
x-y+1/3,-y+2/3,-z+2/3
-x+1/3,-x+y+2/3,-z+2/3

loop_
_atom_site_label
_atom_site_fract_x
_atom_site_fract_y
_atom_site_fract_z
_atom_site_U_iso_or_equiv
_atom_site_occupancy
_atom_site_adp_type
_atom_site_type_symbol
O1 0.09893(20) 0.19787(20) 0.07645(12) 0.02533 1.00000 Uiso O-2
O2 0.02965(14) 0.34557(14) 0.10906(9) 0.02533 1.00000 Uiso O-2
O3 0.87261(10) 0.12739(10) 0.08552(16) 0.02533 1.00000 Uiso O-2
O4 0.00000 0.27216(17) 0.00000 0.02533 1.00000 Uiso O-2
O5 0.11425(10) 0.88575(10) 0.49110(17) 0.02533 1.00000 Uiso O-2
Si1 0.00064(10) 0.23534(11) 0.06741(4) 0.01267 0.887(3) Uiso Si+4
B1 0.00064(10) 0.23534(11) 0.06741(4) 0.01267 0.113(3) Uiso B
Si2 0.24315(12) 0.00000 0.50000 0.01267 0.922(4) Uiso Si+4
B2 0.24315(12) 0.00000 0.50000 0.01267 0.078(4) Uiso B
C1 0.00000 0.00000 0.3685(5) 0.267(3) 1.16664 Uiso C
C2 0.0636(4) 0.1271(4) 0.3393(2) 0.267(3) 1.33334 Uiso C
C3 0.0650(3) 0.1300(3) 0.2670(2) 0.267(3) 1.33334 Uiso C
N4 0.00000 0.00000 0.2531(4) 0.441(6) 1.00002 Uiso N
C5 0.00000 0.00000 0.1904(4) 0.441(6) 1.50000 Uiso C

loop_
_atom_type_symbol
_atom_type_scat_Cromer_Mann_a1
_atom_type_scat_Cromer_Mann_b1
_atom_type_scat_Cromer_Mann_a2
_atom_type_scat_Cromer_Mann_b2
_atom_type_scat_Cromer_Mann_a3
_atom_type_scat_Cromer_Mann_b3
_atom_type_scat_Cromer_Mann_a4
_atom_type_scat_Cromer_Mann_b4
_atom_type_scat_Cromer_Mann_c
_atom_type_scat_dispersion_real
_atom_type_scat_dispersion_imag
_atom_type_scat_source
o-2 4.75800 7.83100 3.63700 30.05000 0.00000 0.00000 0.00000 0.00000 1.59400 0.04700 0.03200 International_Tables_for_Crystallography_Vol.C(1991)_Tables_6.1.1.4_and_6.1.1.5
si+4 4.43918 1.64167 3.20345 3.43757 1.19453 0.21490 0.41653 6.65365 0.74630 0.24400 0.33000 International_Tables_for_Crystallography_Vol.C(1991)_Tables_6.1.1.4_and_6.1.1.5
b 2.05450 23.21850 1.33260 1.02100 1.09790 60.34980 0.70680 0.14030 -0.19320 0.00800 0.00400 International_Tables_for_Crystallography_Vol.C(1991)_Tables_6.1.1.4_and_6.1.1.5
c 2.31000 20.84390 1.02000 10.20750 1.58860 0.56870 0.86500 51.65120 0.21560 0.01700 0.00900 International_Tables_for_Crystallography_Vol.C(1991)_Tables_6.1.1.4_and_6.1.1.5
n 12.21260 0.00570 3.13220 9.89330 2.01250 28.99750 1.16630 0.58260 -11.52900 0.02900 0.01800 International_Tables_for_Crystallography_Vol.C(1991)_Tables_6.1.1.4_and_6.1.1.5

loop_
_geom_bond_atom_site_label_1
_geom_bond_atom_site_label_2
_geom_bond_distance
_geom_bond_site_symmetry_2
O1 O2 2.579(4) 1_555
O1 O2 2.579(3) 5_555
O1 O3 2.593(3) 1_455
O1 O3 2.593(3) 3_665
O1 O4 2.583(3) 1_555
O1 O4 2.583(2) 5_555
O1 Si1 1.578(3) 1_555
O1 Si1 1.578(3) 5_555
O1 B1 1.578(3) 1_555
O1 B1 1.578(3) 5_555
O2 O1 2.579(4) 1_555
O2 O2 2.599(3) 22_455
O2 O3 2.5669(18) 1_455
O2 O4 2.569(2) 1_555
O2 O5 2.578(3) 27_454
O2 O5 2.583(3) 32_445
O2 Si1 1.578(2) 1_555
O2 B1 1.578(2) 1_555
O2 Si2 1.5765(18) 27_554
O2 B2 1.5765(18) 27_554
O3 O1 2.593(3) 1_655
O3 O1 2.593(3) 2_655
O3 O2 2.5669(18) 1_655
O3 O2 2.5669(18) 4_655
O3 O4 2.599(3) 1_655
O3 O4 2.599(3) 4_655
O3 Si1 1.5894(16) 1_655
O3 Si1 1.5894(16) 4_655
O3 B1 1.5894(16) 1_655
O3 B1 1.5894(16) 4_655
O4 O1 2.583(3) 1_555
O4 O1 2.583(3) 9_555
O4 O2 2.569(2) 1_555
O4 O2 2.569(2) 12_555
O4 O3 2.599(3) 1_455
O4 O3 2.599(3) 8_565
O4 Si1 1.5780(12) 1_555
O4 Si1 1.5780(12) 12_555
O4 B1 1.5780(12) 1_555
O4 B1 1.5780(12) 12_555
O5 O2 2.578(2) 14_565
O5 O2 2.578(2) 17_455
O5 O2 2.583(3) 33_555
O5 O2 2.583(3) 36_555
O5 O5 2.5813(18) 8_456
O5 O5 2.5813(18) 9_666
O5 Si2 1.5880(14) 1_565
O5 Si2 1.5880(12) 4_565
O5 B2 1.5880(14) 1_565
O5 B2 1.5880(12) 4_565
Si1 O1 1.578(3) 1_555
Si1 O2 1.578(2) 1_555
Si1 O3 1.5894(16) 1_455
Si1 O4 1.5780(12) 1_555
Si1 Si1 3.0416(14) 4_555
Si1 Si1 3.017(2) 5_555
Si1 Si1 3.0073(13) 12_555
Si1 B1 3.0416(14) 4_555
Si1 B1 3.017(2) 5_555
Si1 B1 3.0073(13) 12_555
Si1 Si2 3.0524(11) 27_554
Si1 B2 3.0524(11) 27_554
B1 O1 1.578(3) 1_555
B1 O2 1.578(2) 1_555
B1 O3 1.5894(16) 1_455
B1 O4 1.5780(12) 1_555
B1 Si1 3.0416(14) 4_555
B1 Si1 3.017(2) 5_555
B1 Si1 3.0073(13) 12_555
B1 B1 3.0416(14) 4_555
B1 B1 3.017(2) 5_555
B1 B1 3.0073(13) 12_555
B1 Si2 3.0524(11) 27_554
B1 B2 3.0524(11) 27_554
Si2 O2 1.577(2) 14_555
Si2 O2 1.577(2) 36_545
Si2 O5 1.5880(14) 1_545
Si2 O5 1.5880(18) 9_656
Si2 Si1 3.0524(13) 14_555
Si2 Si1 3.0524(16) 36_545
Si2 B1 3.0524(13) 14_555
Si2 B1 3.0524(16) 36_545
Si2 Si2 3.1340(11) 4_555
Si2 Si2 3.1340(11) 6_555
Si2 B2 3.1340(11) 4_555
Si2 B2 3.1340(11) 6_555
B2 O2 1.577(2) 14_555
B2 O2 1.577(2) 36_545
B2 O5 1.5880(14) 1_545
B2 O5 1.5880(18) 9_656
B2 Si1 3.0524(13) 14_555
B2 Si1 3.0524(16) 36_545
B2 B1 3.0524(13) 14_555
B2 B1 3.0524(16) 36_545
B2 Si2 3.1340(11) 4_555
B2 Si2 3.1340(11) 6_555
B2 B2 3.1340(11) 4_555
B2 B2 3.1340(11) 6_555
C1 C2 1.561(6) 1_555
C1 C2 1.561(6) 2_555
C1 C2 1.561(8) 3_555
C1 C3 2.689(10) 1_555
C1 C3 2.689(10) 2_555
C1 C3 2.689(10) 3_555
C1 N4 2.574(14) 1_555
C2 C1 1.561(6) 1_555
C2 C2 2.457(5) 2_555
C2 C2 2.457(8) 3_555
C2 C3 1.613(6) 1_555
C2 C3 2.963(5) 2_555
C2 C3 2.963(7) 3_555
C2 N4 2.390(8) 1_555
C3 C1 2.689(10) 1_555
C3 C2 1.613(6) 1_555
C3 C2 2.963(5) 2_555
C3 C2 2.963(7) 3_555
C3 C3 2.513(4) 2_555
C3 C3 2.513(6) 3_555
C3 N4 1.484(4) 1_555
C3 C5 2.242(8) 1_555
N4 C1 2.574(14) 1_555
N4 C2 2.390(8) 1_555
N4 C2 2.390(8) 2_555
N4 C2 2.390(9) 3_555
N4 C3 1.484(4) 1_555
N4 C3 1.484(4) 2_555
N4 C3 1.484(5) 3_555
N4 C5 1.399(13) 1_555
C5 C3 2.242(8) 1_555
C5 C3 2.242(8) 2_555
C5 C3 2.242(8) 3_555
C5 N4 1.399(13) 1_555
